data_2017789
loop_
_publ_author_name
'Altaf, Muhammad'
'Stoeckli-Evans, Helen'

_publ_section_title
;
 Green chemistry synthesis:
 2-amino-3-[(<i>E</i>)-(2-pyridyl)methylideneamino]but-2-enedinitrile
 monohydrate and
 5-cyano-2-(2-pyridyl)-1-(2-pyridylmethyl)-1<i>H</i>-imidazole-4-carboxamide
;
_journal_coeditor_code BM3095
_journal_issue 9
_journal_name_full 'Acta Crystallographica Section C'
_journal_page_first o441
_journal_page_last o445
_journal_paper_doi 10.1107/S0108270110029021
_journal_volume 66
_journal_year 2010
_chemical_formula_iupac 'C16 H12 N6 O'
_chemical_formula_moiety 'C16 H12 N6 O'
_chemical_formula_sum 'C16 H12 N6 O'
_chemical_formula_weight 304.32
_chemical_name_systematic
;
5-cyano-2-(2-pyridyl)-1-(2-pyridylmethyl)-1<i>H</i>-imidazole-4-carboxamide
;
_space_group_IT_number 14
_symmetry_cell_setting monoclinic
_symmetry_space_group_name_Hall '-P 2ybc'
_symmetry_space_group_name_H-M 'P 1 21/c 1'
_atom_sites_solution_hydrogens geom
_atom_sites_solution_primary direct
_atom_sites_solution_secondary difmap
_audit_creation_method SHELXL97
_cell_angle_alpha 90.00
_cell_angle_beta 94.950(5)
_cell_angle_gamma 90.00
_cell_formula_units_Z 4
_cell_length_a 7.7315(4)
_cell_length_b 15.8398(9)
_cell_length_c 12.0572(8)
_cell_measurement_reflns_used 17872
_cell_measurement_temperature 173(2)
_cell_measurement_theta_max 29.63
_cell_measurement_theta_min 2.12
_cell_volume 1471.08(15)
_computing_cell_refinement 'X-AREA (Version 1.23; Stoe & Cie, 2009)'
_computing_data_collection 'X-AREA (Version 1.23; Stoe & Cie, 2009)'
_computing_data_reduction 'X-RED32 (Version 1.05; Stoe & Cie, 2009)'
_computing_molecular_graphics
;
PLATON (Spek, 2009) and Mercury (Macrae <i>et al.</i>, 2006)
;
_computing_publication_material
;
SHELXL97 (Sheldrick, 2008) and PLATON (Spek, 2009)
;
_computing_structure_refinement 'SHELXL97 (Sheldrick, 2008)'
_computing_structure_solution 'SHELXS97 (Sheldrick, 2008)'
_diffrn_ambient_temperature 173(2)
_diffrn_measured_fraction_theta_full 0.993
_diffrn_measured_fraction_theta_max 0.993
_diffrn_measurement_device 'two-circle image plate diffractometer'
_diffrn_measurement_device_type 'Stoe IPDS-2'
_diffrn_measurement_method '\f + \w rotation'
_diffrn_radiation_monochromator graphite
_diffrn_radiation_source 'fine-focus sealed tube'
_diffrn_radiation_type MoK\a
_diffrn_radiation_wavelength 0.71073
_diffrn_reflns_av_R_equivalents 0.0445
_diffrn_reflns_av_sigmaI/netI 0.0264
_diffrn_reflns_limit_h_max 10
_diffrn_reflns_limit_h_min -9
_diffrn_reflns_limit_k_max 21
_diffrn_reflns_limit_k_min -21
_diffrn_reflns_limit_l_max 16
_diffrn_reflns_limit_l_min -16
_diffrn_reflns_number 21034
_diffrn_reflns_theta_full 29.22
_diffrn_reflns_theta_max 29.22
_diffrn_reflns_theta_min 2.13
_diffrn_standards_decay_% 0
_diffrn_standards_number 0
_exptl_absorpt_coefficient_mu 0.093
_exptl_absorpt_correction_type none
_exptl_crystal_colour brown
_exptl_crystal_density_diffrn 1.374
_exptl_crystal_density_method 'not measured'
_exptl_crystal_description rod
_exptl_crystal_F_000 632
_exptl_crystal_size_max 0.40
_exptl_crystal_size_mid 0.23
_exptl_crystal_size_min 0.21
_refine_diff_density_max 0.311
_refine_diff_density_min -0.174
_refine_ls_extinction_coef 0.010(2)
_refine_ls_extinction_expression 'Fc* = kFc[1+0.001Fc^2^\l^3^/sin(2\q)]^-1/4^'
_refine_ls_extinction_method 'SHELXL97 (Sheldrick, 2008)'
_refine_ls_goodness_of_fit_ref 1.018
_refine_ls_hydrogen_treatment mixed
_refine_ls_matrix_type full
_refine_ls_number_parameters 217
_refine_ls_number_reflns 3974
_refine_ls_number_restraints 2
_refine_ls_restrained_S_all 1.018
_refine_ls_R_factor_all 0.0509
_refine_ls_R_factor_gt 0.0385
_refine_ls_shift/su_max 0.000
_refine_ls_shift/su_mean 0.000
_refine_ls_structure_factor_coef Fsqd
_refine_ls_weighting_details 'calc w = 1/[\s^2^(Fo^2^)+(0.0509P)^2^+0.2338P] where P=(Fo^2^+2Fc^2^)/3'
_refine_ls_weighting_scheme calc
_refine_ls_wR_factor_gt 0.0920
_refine_ls_wR_factor_ref 0.0969
_reflns_number_gt 3241
_reflns_number_total 3974
_reflns_threshold_expression I>2\s(I)
_cod_data_source_file bm3095.cif
_cod_data_source_block L2-II
_cod_original_sg_symbol_H-M 'P 21/c'
_cod_database_code 2017789
_cod_database_fobs_code 2017789

loop_
_symmetry_equiv_pos_site_id
_symmetry_equiv_pos_as_xyz
1 x,y,z
2 -x,1/2+y,1/2-z
3 -x,-y,-z
4 x,1/2-y,1/2+z

loop_
_atom_site_aniso_label
_atom_site_aniso_U_11
_atom_site_aniso_U_22
_atom_site_aniso_U_33
_atom_site_aniso_U_12
_atom_site_aniso_U_13
_atom_site_aniso_U_23
O1 0.0453(5) 0.0273(4) 0.0239(4) -0.0035(3) 0.0102(3) -0.0025(3)
N1 0.0364(5) 0.0359(5) 0.0268(5) 0.0072(4) 0.0110(4) 0.0035(4)
N2 0.0261(4) 0.0248(4) 0.0241(4) 0.0014(3) 0.0048(3) -0.0010(3)
N3 0.0216(4) 0.0251(4) 0.0188(4) 0.0012(3) 0.0038(3) -0.0022(3)
N4 0.0549(6) 0.0253(5) 0.0245(5) -0.0058(4) 0.0119(4) -0.0052(4)
N5 0.0386(5) 0.0316(5) 0.0291(5) -0.0053(4) 0.0035(4) 0.0001(4)
N6 0.0306(5) 0.0328(5) 0.0294(5) 0.0017(4) 0.0044(4) -0.0009(4)
C2 0.0222(4) 0.0296(5) 0.0259(5) 0.0052(4) 0.0045(4) 0.0051(4)
C3 0.0273(5) 0.0334(6) 0.0345(6) 0.0008(4) 0.0016(4) 0.0065(5)
C4 0.0313(6) 0.0401(7) 0.0479(7) -0.0008(5) 0.0038(5) 0.0176(6)
C5 0.0351(6) 0.0529(8) 0.0414(7) 0.0101(6) 0.0150(5) 0.0228(6)
C6 0.0433(7) 0.0471(7) 0.0303(6) 0.0133(6) 0.0160(5) 0.0095(5)
C7 0.0217(4) 0.0241(5) 0.0234(5) 0.0027(4) 0.0031(4) 0.0000(4)
C8 0.0243(5) 0.0243(5) 0.0205(4) 0.0016(4) 0.0032(4) -0.0016(4)
C9 0.0225(4) 0.0253(5) 0.0186(4) 0.0018(4) 0.0033(3) -0.0013(3)
C10 0.0289(5) 0.0264(5) 0.0204(4) 0.0000(4) 0.0035(4) -0.0035(4)
C11 0.0268(5) 0.0271(5) 0.0196(4) 0.0015(4) 0.0025(4) -0.0017(4)
C12 0.0265(5) 0.0296(5) 0.0209(4) -0.0016(4) 0.0033(4) -0.0071(4)
C13 0.0282(5) 0.0245(5) 0.0250(5) -0.0017(4) 0.0057(4) -0.0061(4)
C14 0.0373(6) 0.0305(6) 0.0282(5) 0.0002(4) 0.0103(5) -0.0066(4)
C15 0.0411(7) 0.0353(6) 0.0446(7) 0.0021(5) 0.0216(6) -0.0081(5)
C16 0.0330(6) 0.0379(7) 0.0576(8) 0.0082(5) 0.0117(6) -0.0039(6)
C17 0.0345(6) 0.0373(7) 0.0437(7) 0.0056(5) 0.0031(5) 0.0036(5)

loop_
_atom_site_type_symbol
_atom_site_label
_atom_site_fract_x
_atom_site_fract_y
_atom_site_fract_z
_atom_site_U_iso_or_equiv
_atom_site_thermal_displace_type
_atom_site_calc_flag
_atom_site_refinement_flags
_atom_site_occupancy
O O1 1.01156(12) 0.09860(5) 0.09066(6) 0.0318(3) Uani . . 1.000
N N1 0.75225(13) 0.06697(7) 0.61970(8) 0.0326(3) Uani . . 1.000
N N2 0.84501(12) 0.01621(6) 0.33797(7) 0.0249(2) Uani . . 1.000
N N3 0.89248(11) 0.13893(5) 0.42579(7) 0.0217(2) Uani . . 1.000
N N4 0.93337(15) -0.03545(6) 0.13136(8) 0.0344(3) Uani . . 1.000
N N5 1.10636(14) 0.28099(6) 0.26524(8) 0.0331(3) Uani . . 1.000
N N6 0.65570(13) 0.28481(6) 0.41589(8) 0.0308(3) Uani . . 1.000
C C2 0.75565(13) 0.02001(7) 0.52803(9) 0.0258(3) Uani . . 1.000
C C3 0.69047(15) -0.06181(8) 0.51919(10) 0.0318(3) Uani . . 1.000
C C4 0.61387(16) -0.09495(9) 0.60960(12) 0.0397(4) Uani . . 1.000
C C5 0.60638(17) -0.04636(9) 0.70374(11) 0.0425(4) Uani . . 1.000
C C6 0.67853(18) 0.03328(9) 0.70580(11) 0.0395(4) Uani . . 1.000
C C7 0.83060(13) 0.05831(7) 0.43182(8) 0.0230(3) Uani . . 1.000
C C8 0.91836(13) 0.07055(7) 0.26873(8) 0.0230(3) Uani . . 1.000
C C9 0.94908(12) 0.14691(6) 0.32093(8) 0.0220(3) Uani . . 1.000
C C10 0.95879(14) 0.04588(7) 0.15496(8) 0.0252(3) Uani . . 1.000
C C11 1.03424(14) 0.22090(7) 0.28779(8) 0.0245(3) Uani . . 1.000
C C12 0.89753(14) 0.20790(7) 0.50805(8) 0.0256(3) Uani . . 1.000
C C13 0.72230(14) 0.24958(7) 0.51130(9) 0.0257(3) Uani . . 1.000
C C14 0.63775(16) 0.25007(7) 0.60845(10) 0.0316(3) Uani . . 1.000
C C15 0.47485(17) 0.28696(8) 0.60593(11) 0.0393(4) Uani . . 1.000
C C16 0.40436(17) 0.32329(9) 0.50861(13) 0.0424(4) Uani . . 1.000
C C17 0.49924(16) 0.32127(8) 0.41640(11) 0.0385(4) Uani . . 1.000
H H3 0.69820 -0.09400 0.45330 0.0380 Uiso calc R 1.000
H H4 0.56720 -0.15050 0.60660 0.0480 Uiso calc R 1.000
H H4A 0.957(2) -0.0554(10) 0.0645(12) 0.045(4) Uiso . . 1.000
H H4B 0.906(2) -0.0706(9) 0.1830(12) 0.042(4) Uiso . . 1.000
H H5 0.55250 -0.06730 0.76610 0.0510 Uiso calc R 1.000
H H6 0.67580 0.06590 0.77170 0.0470 Uiso calc R 1.000
H H12A 0.98370 0.25060 0.48910 0.0310 Uiso calc R 1.000
H H12B 0.93520 0.18510 0.58270 0.0310 Uiso calc R 1.000
H H14 0.69030 0.22570 0.67500 0.0380 Uiso calc R 1.000
H H15 0.41270 0.28720 0.67050 0.0470 Uiso calc R 1.000
H H16 0.29320 0.34920 0.50480 0.0510 Uiso calc R 1.000
H H17 0.45080 0.34720 0.34970 0.0460 Uiso calc R 1.000

loop_
_atom_type_symbol
_atom_type_description
_atom_type_scat_dispersion_real
_atom_type_scat_dispersion_imag
_atom_type_scat_source
C C 0.0033 0.0016 'International Tables Vol C Tables 4.2.6.8 and 6.1.1.4'
H H 0.0000 0.0000 'International Tables Vol C Tables 4.2.6.8 and 6.1.1.4'
N N 0.0061 0.0033 'International Tables Vol C Tables 4.2.6.8 and 6.1.1.4'
O O 0.0106 0.0060 'International Tables Vol C Tables 4.2.6.8 and 6.1.1.4'

loop_
_geom_angle_atom_site_label_1
_geom_angle_atom_site_label_2
_geom_angle_atom_site_label_3
_geom_angle_site_symmetry_1
_geom_angle_site_symmetry_2
_geom_angle_site_symmetry_3
_geom_angle
_geom_angle_publ_flag
C2 N1 C6 . . . 117.43(11) no
C7 N2 C8 . . . 106.04(9) no
C7 N3 C9 . . . 105.93(8) no
C7 N3 C12 . . . 130.19(8) no
C9 N3 C12 . . . 123.85(8) no
C13 N6 C17 . . . 117.07(10) no
H4A N4 H4B . . . 119.7(14) no
C10 N4 H4B . . . 120.3(9) no
C10 N4 H4A . . . 119.6(10) no
C3 C2 C7 . . . 119.23(10) no
N1 C2 C7 . . . 117.41(10) no
N1 C2 C3 . . . 123.35(10) no
C2 C3 C4 . . . 117.94(11) no
C3 C4 C5 . . . 119.16(13) no
C4 C5 C6 . . . 118.73(12) no
N1 C6 C5 . . . 123.36(12) no
N3 C7 C2 . . . 126.17(9) no
N2 C7 N3 . . . 111.62(9) no
N2 C7 C2 . . . 122.21(10) no
N2 C8 C9 . . . 109.96(9) no
N2 C8 C10 . . . 122.26(10) no
C9 C8 C10 . . . 127.77(10) no
C8 C9 C11 . . . 131.61(9) no
N3 C9 C8 . . . 106.45(8) no
N3 C9 C11 . . . 121.72(9) no
O1 C10 C8 . . . 120.67(10) no
O1 C10 N4 . . . 124.91(10) no
N4 C10 C8 . . . 114.42(9) no
N5 C11 C9 . . . 177.24(11) no
N3 C12 C13 . . . 111.70(9) no
C12 C13 C14 . . . 120.82(10) no
N6 C13 C12 . . . 116.01(9) no
N6 C13 C14 . . . 123.17(10) no
C13 C14 C15 . . . 118.45(11) no
C14 C15 C16 . . . 119.14(12) no
C15 C16 C17 . . . 118.47(12) no
N6 C17 C16 . . . 123.67(12) no
C2 C3 H3 . . . 121.00 no
C4 C3 H3 . . . 121.00 no
C3 C4 H4 . . . 120.00 no
C5 C4 H4 . . . 120.00 no
C4 C5 H5 . . . 121.00 no
C6 C5 H5 . . . 121.00 no
N1 C6 H6 . . . 118.00 no
C5 C6 H6 . . . 118.00 no
N3 C12 H12A . . . 109.00 no
N3 C12 H12B . . . 109.00 no
C13 C12 H12A . . . 109.00 no
C13 C12 H12B . . . 109.00 no
H12A C12 H12B . . . 108.00 no
C13 C14 H14 . . . 121.00 no
C15 C14 H14 . . . 121.00 no
C14 C15 H15 . . . 120.00 no
C16 C15 H15 . . . 120.00 no
C15 C16 H16 . . . 121.00 no
C17 C16 H16 . . . 121.00 no
N6 C17 H17 . . . 118.00 no
C16 C17 H17 . . . 118.00 no

loop_
_geom_bond_atom_site_label_1
_geom_bond_atom_site_label_2
_geom_bond_site_symmetry_1
_geom_bond_site_symmetry_2
_geom_bond_distance
_geom_bond_publ_flag
O1 C10 . . 1.2327(13) no
N1 C2 . . 1.3344(15) no
N1 C6 . . 1.3377(17) no
N2 C7 . . 1.3264(13) no
N2 C8 . . 1.3569(14) no
N3 C7 . . 1.3678(14) no
N3 C9 . . 1.3789(13) no
N3 C12 . . 1.4738(13) no
N4 C10 . . 1.3302(15) no
N5 C11 . . 1.1476(15) no
N6 C13 . . 1.3408(15) no
N6 C17 . . 1.3410(16) no
N4 H4B . . 0.875(14) no
N4 H4A . . 0.899(15) no
C2 C7 . . 1.4716(15) no
C2 C3 . . 1.3913(17) no
C3 C4 . . 1.3878(18) no
C4 C5 . . 1.377(2) no
C5 C6 . . 1.379(2) no
C8 C9 . . 1.3747(14) no
C8 C10 . . 1.4853(14) no
C9 C11 . . 1.4185(14) no
C12 C13 . . 1.5106(15) no
C13 C14 . . 1.3898(16) no
C14 C15 . . 1.3864(18) no
C15 C16 . . 1.377(2) no
C16 C17 . . 1.384(2) no
C3 H3 . . 0.9500 no
C4 H4 . . 0.9500 no
C5 H5 . . 0.9500 no
C6 H6 . . 0.9500 no
C12 H12A . . 0.9900 no
C12 H12B . . 0.9900 no
C14 H14 . . 0.9500 no
C15 H15 . . 0.9500 no
C16 H16 . . 0.9500 no
C17 H17 . . 0.9500 no

loop_
_geom_hbond_atom_site_label_D
_geom_hbond_atom_site_label_H
_geom_hbond_atom_site_label_A
_geom_hbond_site_symmetry_A
_geom_hbond_distance_DH
_geom_hbond_distance_HA
_geom_hbond_distance_DA
_geom_hbond_angle_DHA
_geom_hbond_publ_flag
N4 H4A O1 3_755 0.899(15) 2.026(15) 2.9231(12) 175.1(14) yes
N4 H4B N2 . 0.875(14) 2.399(14) 2.7633(13) 105.4(11) yes
N4 H4B N5 2_745 0.875(14) 2.436(14) 3.1888(14) 144.5(12) yes
C12 H12B N5 4_555 0.99 2.53 3.3749(14) 144 yes
C3 H3 CgB^i^ . 0.95 2.72 3.5854(15) 151 yes

loop_
_geom_torsion_atom_site_label_1
_geom_torsion_atom_site_label_2
_geom_torsion_atom_site_label_3
_geom_torsion_atom_site_label_4
_geom_torsion_site_symmetry_1
_geom_torsion_site_symmetry_2
_geom_torsion_site_symmetry_3
_geom_torsion_site_symmetry_4
_geom_torsion
_geom_torsion_publ_flag
C6 N1 C2 C3 . . . . -1.49(17) no
C6 N1 C2 C7 . . . . 177.67(10) no
C2 N1 C6 C5 . . . . -0.32(19) no
C8 N2 C7 N3 . . . . 0.07(12) no
C8 N2 C7 C2 . . . . 179.89(9) no
C7 N2 C8 C9 . . . . -0.04(10) no
C7 N2 C8 C10 . . . . 178.88(9) no
C9 N3 C7 N2 . . . . -0.08(11) no
C9 N3 C7 C2 . . . . -179.88(9) no
C12 N3 C7 N2 . . . . 177.99(10) no
C12 N3 C7 C2 . . . . -1.81(17) no
C7 N3 C9 C8 . . . . 0.04(12) no
C7 N3 C9 C11 . . . . -175.14(9) no
C12 N3 C9 C8 . . . . -178.18(9) no
C12 N3 C9 C11 . . . . 6.64(15) no
C7 N3 C12 C13 . . . . -77.76(13) no
C9 N3 C12 C13 . . . . 100.01(11) no
C17 N6 C13 C12 . . . . 179.19(10) no
C17 N6 C13 C14 . . . . -0.51(17) no
C13 N6 C17 C16 . . . . -0.79(18) no
N1 C2 C3 C4 . . . . 1.86(17) no
C7 C2 C3 C4 . . . . -177.29(10) no
N1 C2 C7 N2 . . . . 177.90(10) no
N1 C2 C7 N3 . . . . -2.31(16) no
C3 C2 C7 N2 . . . . -2.90(16) no
C3 C2 C7 N3 . . . . 176.89(10) no
C2 C3 C4 C5 . . . . -0.40(18) no
C3 C4 C5 C6 . . . . -1.25(19) no
C4 C5 C6 N1 . . . . 1.7(2) no
N2 C8 C9 N3 . . . . 0.00(11) no
N2 C8 C9 C11 . . . . 174.51(10) no
C10 C8 C9 N3 . . . . -178.85(10) no
C10 C8 C9 C11 . . . . -4.34(18) no
N2 C8 C10 O1 . . . . 173.76(10) no
N2 C8 C10 N4 . . . . -6.38(15) no
C9 C8 C10 O1 . . . . -7.52(17) no
C9 C8 C10 N4 . . . . 172.34(11) no
N3 C12 C13 N6 . . . . -60.05(12) no
N3 C12 C13 C14 . . . . 119.66(11) no
N6 C13 C14 C15 . . . . 1.61(17) no
C12 C13 C14 C15 . . . . -178.08(11) no
C13 C14 C15 C16 . . . . -1.42(18) no
C14 C15 C16 C17 . . . . 0.24(19) no
C15 C16 C17 N6 . . . . 0.9(2) no

loop_
_cod_related_entry_id
_cod_related_entry_database
_cod_related_entry_code
1 ChemSpider 30654256
